data_2223775
loop_
_publ_author_name
'Rahimi, Narjes'
'Safari, Nasser'
'Amani, Vahid'
'Khavasi, Hamid Reza'

_publ_section_title
;
 (2,2'-Biquinoline-\k^2^<i>N</i>,<i>N</i>')dichloridoiron(II)
;
_journal_coeditor_code HB5133
_journal_issue 11
_journal_name_full 'Acta Crystallographica Section E'
_journal_page_first m1370
_journal_paper_doi 10.1107/S1600536809041439
_journal_volume 65
_journal_year 2009
_chemical_formula_iupac '[Fe Cl2 (C18 H12 N2)]'
_chemical_formula_moiety 'C18 H12 Cl2 Fe1 N2'
_chemical_formula_sum 'C18 H12 Cl2 Fe N2'
_chemical_formula_weight 383.05
_chemical_name_systematic
;
(2,2'-Biquinoline-\k^2^<i>N</i>,<i>N</i>')dichloridoiron(II)
;
_space_group_IT_number 14
_symmetry_cell_setting monoclinic
_symmetry_space_group_name_Hall '-P 2yn'
_symmetry_space_group_name_H-M 'P 1 21/n 1'
_atom_sites_solution_hydrogens geom
_atom_sites_solution_primary direct
_atom_sites_solution_secondary difmap
_audit_creation_method SHELXL-97
_cell_angle_alpha 90.00
_cell_angle_beta 102.899(6)
_cell_angle_gamma 90.00
_cell_formula_units_Z 4
_cell_length_a 7.9777(6)
_cell_length_b 12.2268(11)
_cell_length_c 16.9904(12)
_cell_measurement_reflns_used 1323
_cell_measurement_temperature 298(2)
_cell_measurement_theta_max 29.28
_cell_measurement_theta_min 2.07
_cell_volume 1615.5(2)
_computing_cell_refinement 'X-AREA (Stoe & Cie, 2005)'
_computing_data_collection 'X-AREA (Stoe & Cie, 2005)'
_computing_data_reduction 'X-RED (Stoe & Cie, 2005)'
_computing_molecular_graphics 'ORTEP-3 (Farrugia, 1997)'
_computing_publication_material 'SHELXL97 (Sheldrick, 2008)'
_computing_structure_refinement 'SHELXL97 (Sheldrick, 2008)'
_computing_structure_solution 'SHELXS97 (Sheldrick, 2008)'
_diffrn_ambient_temperature 298(2)
_diffrn_detector_area_resol_mean '0.15 mm'
_diffrn_measured_fraction_theta_full 0.985
_diffrn_measured_fraction_theta_max 0.985
_diffrn_measurement_device_type 'Stoe IPDS II'
_diffrn_measurement_method 'rotation method'
_diffrn_radiation_monochromator graphite
_diffrn_radiation_source 'fine-focus sealed tube'
_diffrn_radiation_type MoK\a
_diffrn_radiation_wavelength 0.71073
_diffrn_reflns_av_R_equivalents 0.0240
_diffrn_reflns_av_sigmaI/netI 0.0183
_diffrn_reflns_limit_h_max 10
_diffrn_reflns_limit_h_min -10
_diffrn_reflns_limit_k_max 16
_diffrn_reflns_limit_k_min -16
_diffrn_reflns_limit_l_max 21
_diffrn_reflns_limit_l_min -23
_diffrn_reflns_number 13058
_diffrn_reflns_theta_full 29.28
_diffrn_reflns_theta_max 29.28
_diffrn_reflns_theta_min 2.07
_diffrn_standards_number 0
_exptl_absorpt_coefficient_mu 1.263
_exptl_absorpt_correction_T_max 0.681
_exptl_absorpt_correction_T_min 0.577
_exptl_absorpt_correction_type numerical
_exptl_absorpt_process_details '(X-SHAPE; Stoe & Cie, 2005)'
_exptl_crystal_colour red
_exptl_crystal_density_diffrn 1.575
_exptl_crystal_density_method 'not measured'
_exptl_crystal_description block
_exptl_crystal_F_000 776
_exptl_crystal_size_max 0.45
_exptl_crystal_size_mid 0.43
_exptl_crystal_size_min 0.31
_refine_diff_density_max 0.517
_refine_diff_density_min -0.444
_refine_ls_extinction_method none
_refine_ls_goodness_of_fit_ref 1.062
_refine_ls_hydrogen_treatment constr
_refine_ls_matrix_type full
_refine_ls_number_parameters 208
_refine_ls_number_reflns 4323
_refine_ls_number_restraints 0
_refine_ls_restrained_S_all 1.062
_refine_ls_R_factor_all 0.0450
_refine_ls_R_factor_gt 0.0368
_refine_ls_shift/su_max 0.007
_refine_ls_shift/su_mean 0.001
_refine_ls_structure_factor_coef Fsqd
_refine_ls_weighting_details 'calc w=1/[\s^2^(Fo^2^)+(0.0407P)^2^+0.7232P] where P=(Fo^2^+2Fc^2^)/3'
_refine_ls_weighting_scheme calc
_refine_ls_wR_factor_gt 0.0892
_refine_ls_wR_factor_ref 0.0933
_reflns_number_gt 3739
_reflns_number_total 4323
_reflns_threshold_expression I>2\s(I)
_cod_data_source_file hb5133.cif
_cod_data_source_block I
_cod_depositor_comments
;
The following automatic conversions were performed:
'_symmetry_cell_setting' value 'Monoclinic' changed to 'monoclinic'
according to '/home/saulius/struct/CIF-dictionaries/cif_core.dic'
dictionary named 'cif_core.dic' version 2.4.1 from 2010-06-29.

Automatic conversion script
Id: cif_fix_enum 1527 2010-12-29 10:47:43Z saulius 

The following automatic conversions were performed:

'_symmetry_cell_setting' value 'Monoclinic' changed to 'monoclinic'
according to /home/saulius/struct/CIF-dictionaries/cif_core.dic
dictionary named 'cif_core.dic' version 2.4.1 from 2010-06-29.

Automatic conversion script
Id: cif_fix_values 1715 2011-07-08 13:25:40Z adriana 
;
_cod_original_sg_symbol_H-M 'P 21/n'
_cod_original_formula_sum 'C18 H12 Cl2 Fe1 N2'
_cod_database_code 2223775
_cod_database_fobs_code 2223775

loop_
_symmetry_equiv_pos_as_xyz
'x, y, z'
'-x+1/2, y+1/2, -z+1/2'
'-x, -y, -z'
'x-1/2, -y-1/2, z-1/2'

loop_
_atom_site_type_symbol
_atom_site_label
_atom_site_fract_x
_atom_site_fract_y
_atom_site_fract_z
_atom_site_U_iso_or_equiv
_atom_site_adp_type
_atom_site_calc_flag
_atom_site_refinement_flags
_atom_site_occupancy
_atom_site_disorder_assembly
_atom_site_disorder_group
C C1 0.2274(2) 0.95885(14) 0.02892(11) 0.0367(3) Uani d . 1 . .
C C2 0.3108(3) 1.01753(16) 0.09821(13) 0.0462(4) Uani d . 1 . .
H H2 0.3097 0.9909 0.1494 0.055 Uiso calc R 1 . .
C C3 0.3929(3) 1.11314(18) 0.09004(15) 0.0546(5) Uani d . 1 . .
H H3 0.4477 1.1515 0.1359 0.066 Uiso calc R 1 . .
C C4 0.3959(3) 1.15461(17) 0.01308(17) 0.0571(6) Uani d . 1 . .
H H4 0.4536 1.2196 0.0086 0.069 Uiso calc R 1 . .
C C5 0.3157(3) 1.10094(17) -0.05409(15) 0.0520(5) Uani d . 1 . .
H H5 0.3174 1.1297 -0.1046 0.062 Uiso calc R 1 . .
C C6 0.2289(2) 1.00112(15) -0.04852(12) 0.0417(4) Uani d . 1 . .
C C7 0.1447(3) 0.94060(17) -0.11614(12) 0.0475(4) Uani d . 1 . .
H H7 0.1447 0.9656 -0.1678 0.057 Uiso calc R 1 . .
C C8 0.0630(3) 0.84538(16) -0.10617(11) 0.0438(4) Uani d . 1 . .
H H8 0.0069 0.8052 -0.1508 0.053 Uiso calc R 1 . .
C C9 0.0647(2) 0.80865(14) -0.02736(10) 0.0352(3) Uani d . 1 . .
C C10 -0.0289(2) 0.70846(13) -0.01190(10) 0.0352(3) Uani d . 1 . .
C C11 -0.1412(3) 0.65279(15) -0.07475(11) 0.0426(4) Uani d . 1 . .
H H11 -0.1539 0.6755 -0.1280 0.051 Uiso calc R 1 . .
C C12 -0.2310(2) 0.56528(16) -0.05670(12) 0.0459(4) Uani d . 1 . .
H H12 -0.3060 0.5280 -0.0977 0.055 Uiso calc R 1 . .
C C13 -0.2108(2) 0.53109(15) 0.02390(12) 0.0423(4) Uani d . 1 . .
C C14 -0.2993(3) 0.44022(17) 0.04699(16) 0.0550(5) Uani d . 1 . .
H H14 -0.3764 0.4011 0.0080 0.066 Uiso calc R 1 . .
C C15 -0.2720(3) 0.4098(2) 0.12585(17) 0.0637(6) Uani d . 1 . .
H H15 -0.3316 0.3506 0.1404 0.076 Uiso calc R 1 . .
C C16 -0.1546(4) 0.4673(2) 0.18538(16) 0.0652(6) Uani d . 1 . .
H H16 -0.1362 0.4450 0.2390 0.078 Uiso calc R 1 . .
C C17 -0.0666(3) 0.55570(18) 0.16561(13) 0.0544(5) Uani d . 1 . .
H H17 0.0105 0.5933 0.2056 0.065 Uiso calc R 1 . .
C C18 -0.0937(2) 0.58938(15) 0.08446(11) 0.0398(4) Uani d . 1 . .
N N1 0.14684(19) 0.86245(11) 0.03785(8) 0.0349(3) Uani d . 1 . .
N N2 -0.00420(19) 0.67763(12) 0.06478(8) 0.0361(3) Uani d . 1 . .
Fe Fe1 0.17508(4) 0.77276(2) 0.145770(14) 0.04109(9) Uani d . 1 . .
Cl Cl1 0.43989(8) 0.70190(6) 0.17323(4) 0.06732(17) Uani d . 1 . .
Cl Cl2 0.05960(9) 0.84372(5) 0.24216(3) 0.06434(17) Uani d . 1 . .

loop_
_atom_site_aniso_label
_atom_site_aniso_U_11
_atom_site_aniso_U_22
_atom_site_aniso_U_33
_atom_site_aniso_U_12
_atom_site_aniso_U_13
_atom_site_aniso_U_23
C1 0.0346(8) 0.0354(8) 0.0411(9) 0.0060(7) 0.0107(7) 0.0011(6)
C2 0.0462(10) 0.0451(10) 0.0478(10) -0.0023(8) 0.0114(8) -0.0066(8)
C3 0.0477(11) 0.0463(10) 0.0710(14) -0.0045(9) 0.0156(10) -0.0112(10)
C4 0.0507(12) 0.0392(10) 0.0878(17) -0.0023(9) 0.0289(12) 0.0013(10)
C5 0.0519(11) 0.0429(10) 0.0679(13) 0.0073(9) 0.0278(10) 0.0135(9)
C6 0.0409(9) 0.0401(9) 0.0479(10) 0.0089(7) 0.0177(8) 0.0062(7)
C7 0.0558(11) 0.0511(11) 0.0372(9) 0.0099(9) 0.0142(8) 0.0113(8)
C8 0.0535(11) 0.0459(9) 0.0307(8) 0.0044(8) 0.0066(7) 0.0020(7)
C9 0.0385(8) 0.0362(8) 0.0302(7) 0.0073(7) 0.0062(6) 0.0016(6)
C10 0.0360(8) 0.0359(8) 0.0319(7) 0.0055(6) 0.0041(6) -0.0021(6)
C11 0.0446(10) 0.0443(9) 0.0341(8) 0.0052(8) -0.0018(7) -0.0032(7)
C12 0.0391(9) 0.0438(9) 0.0492(10) 0.0022(8) -0.0017(8) -0.0082(8)
C13 0.0357(9) 0.0388(9) 0.0537(11) 0.0023(7) 0.0127(8) -0.0036(8)
C14 0.0449(11) 0.0452(10) 0.0780(15) -0.0050(9) 0.0205(10) -0.0055(10)
C15 0.0647(14) 0.0508(12) 0.0867(18) -0.0081(11) 0.0409(13) 0.0016(11)
C16 0.0862(18) 0.0610(13) 0.0585(13) -0.0056(13) 0.0374(13) 0.0073(11)
C17 0.0693(14) 0.0544(12) 0.0433(10) -0.0083(10) 0.0204(10) 0.0008(9)
C18 0.0411(9) 0.0383(8) 0.0422(9) 0.0008(7) 0.0138(7) -0.0006(7)
N1 0.0383(7) 0.0352(7) 0.0310(6) 0.0033(6) 0.0074(5) 0.0004(5)
N2 0.0398(7) 0.0372(7) 0.0308(6) 0.0008(6) 0.0070(5) -0.0009(5)
Fe1 0.04860(17) 0.04469(15) 0.02751(13) -0.00218(11) 0.00321(10) 0.00021(10)
Cl1 0.0545(3) 0.0818(4) 0.0594(3) 0.0111(3) -0.0006(2) 0.0081(3)
Cl2 0.0820(4) 0.0767(4) 0.0333(2) 0.0170(3) 0.0107(2) -0.0042(2)

loop_
_atom_type_symbol
_atom_type_description
_atom_type_scat_dispersion_real
_atom_type_scat_dispersion_imag
_atom_type_scat_source
C C 0.0033 0.0016 'International Tables Vol C Tables 4.2.6.8 and 6.1.1.4'
H H 0.0000 0.0000 'International Tables Vol C Tables 4.2.6.8 and 6.1.1.4'
N N 0.0061 0.0033 'International Tables Vol C Tables 4.2.6.8 and 6.1.1.4'
O O 0.0106 0.0060 'International Tables Vol C Tables 4.2.6.8 and 6.1.1.4'
Fe Fe 0.3463 0.8444 'International Tables Vol C Tables 4.2.6.8 and 6.1.1.4'
Cl Cl 0.1484 0.1585 'International Tables Vol C Tables 4.2.6.8 and 6.1.1.4'

loop_
_geom_angle_atom_site_label_1
_geom_angle_atom_site_label_2
_geom_angle_atom_site_label_3
_geom_angle_site_symmetry_1
_geom_angle_site_symmetry_3
_geom_angle
_geom_angle_publ_flag
N1 C1 C2 . . 119.43(16) ?
N1 C1 C6 . . 121.30(16) ?
C2 C1 C6 . . 119.27(17) ?
C3 C2 C1 . . 119.9(2) ?
C3 C2 H2 . . 120.0 ?
C1 C2 H2 . . 120.0 ?
C2 C3 C4 . . 120.8(2) ?
C2 C3 H3 . . 119.6 ?
C4 C3 H3 . . 119.6 ?
C5 C4 C3 . . 120.5(2) ?
C5 C4 H4 . . 119.7 ?
C3 C4 H4 . . 119.7 ?
C4 C5 C6 . . 120.6(2) ?
C4 C5 H5 . . 119.7 ?
C6 C5 H5 . . 119.7 ?
C7 C6 C1 . . 117.76(17) ?
C7 C6 C5 . . 123.42(19) ?
C1 C6 C5 . . 118.83(19) ?
C8 C7 C6 . . 120.19(17) ?
C8 C7 H7 . . 119.9 ?
C6 C7 H7 . . 119.9 ?
C7 C8 C9 . . 119.12(18) ?
C7 C8 H8 . . 120.4 ?
C9 C8 H8 . . 120.4 ?
N1 C9 C8 . . 122.20(17) ?
N1 C9 C10 . . 115.71(14) ?
C8 C9 C10 . . 122.08(16) ?
N2 C10 C11 . . 122.49(17) ?
N2 C10 C9 . . 115.87(14) ?
C11 C10 C9 . . 121.60(15) ?
C12 C11 C10 . . 119.19(17) ?
C12 C11 H11 . . 120.4 ?
C10 C11 H11 . . 120.4 ?
C11 C12 C13 . . 120.10(17) ?
C11 C12 H12 . . 119.9 ?
C13 C12 H12 . . 119.9 ?
C12 C13 C18 . . 118.12(17) ?
C12 C13 C14 . . 123.11(19) ?
C18 C13 C14 . . 118.76(19) ?
C15 C14 C13 . . 120.4(2) ?
C15 C14 H14 . . 119.8 ?
C13 C14 H14 . . 119.8 ?
C14 C15 C16 . . 120.5(2) ?
C14 C15 H15 . . 119.8 ?
C16 C15 H15 . . 119.8 ?
C17 C16 C15 . . 120.9(2) ?
C17 C16 H16 . . 119.5 ?
C15 C16 H16 . . 119.5 ?
C16 C17 C18 . . 119.7(2) ?
C16 C17 H17 . . 120.2 ?
C18 C17 H17 . . 120.2 ?
N2 C18 C17 . . 119.52(17) ?
N2 C18 C13 . . 120.76(16) ?
C17 C18 C13 . . 119.71(18) ?
C9 N1 C1 . . 119.39(15) ?
C9 N1 Fe1 . . 113.92(11) ?
C1 N1 Fe1 . . 125.75(11) ?
C10 N2 C18 . . 119.32(15) ?
C10 N2 Fe1 . . 114.56(12) ?
C18 N2 Fe1 . . 126.12(12) ?
N2 Fe1 N1 . . 78.06(6) y
N2 Fe1 Cl2 . . 111.38(5) n
N1 Fe1 Cl2 . . 117.15(4) n
N2 Fe1 Cl1 . . 113.32(5) n
N1 Fe1 Cl1 . . 107.24(5) n
Cl2 Fe1 Cl1 . . 121.65(3) n

loop_
_geom_bond_atom_site_label_1
_geom_bond_atom_site_label_2
_geom_bond_site_symmetry_2
_geom_bond_distance
_geom_bond_publ_flag
C1 N1 . 1.367(2) ?
C1 C2 . 1.412(3) ?
C1 C6 . 1.416(3) ?
C2 C3 . 1.362(3) ?
C2 H2 . 0.9300 ?
C3 C4 . 1.407(4) ?
C3 H3 . 0.9300 ?
C4 C5 . 1.348(3) ?
C4 H4 . 0.9300 ?
C5 C6 . 1.417(3) ?
C5 H5 . 0.9300 ?
C6 C7 . 1.405(3) ?
C7 C8 . 1.363(3) ?
C7 H7 . 0.9300 ?
C8 C9 . 1.409(2) ?
C8 H8 . 0.9300 ?
C9 N1 . 1.329(2) ?
C9 C10 . 1.488(2) ?
C10 N2 . 1.328(2) ?
C10 C11 . 1.407(2) ?
C11 C12 . 1.360(3) ?
C11 H11 . 0.9300 ?
C12 C13 . 1.406(3) ?
C12 H12 . 0.9300 ?
C13 C18 . 1.418(3) ?
C13 C14 . 1.418(3) ?
C14 C15 . 1.360(4) ?
C14 H14 . 0.9300 ?
C15 C16 . 1.404(4) ?
C15 H15 . 0.9300 ?
C16 C17 . 1.371(3) ?
C16 H16 . 0.9300 ?
C17 C18 . 1.409(3) ?
C17 H17 . 0.9300 ?
C18 N2 . 1.376(2) ?
Fe1 N1 . 2.1051(14) y
Fe1 N2 . 2.1008(15) y
Fe1 Cl2 . 2.2265(6) y
Fe1 Cl1 . 2.2341(7) y

loop_
_geom_torsion_atom_site_label_1
_geom_torsion_atom_site_label_2
_geom_torsion_atom_site_label_3
_geom_torsion_atom_site_label_4
_geom_torsion_site_symmetry_1
_geom_torsion_site_symmetry_2
_geom_torsion_site_symmetry_3
_geom_torsion_site_symmetry_4
_geom_torsion
_geom_torsion_publ_flag
N1 C1 C2 C3 . . . . 179.35(18) ?
C6 C1 C2 C3 . . . . -0.6(3) ?
C1 C2 C3 C4 . . . . 0.0(3) ?
C2 C3 C4 C5 . . . . 0.7(3) ?
C3 C4 C5 C6 . . . . -0.8(3) ?
N1 C1 C6 C7 . . . . 0.0(3) ?
C2 C1 C6 C7 . . . . 179.98(17) ?
N1 C1 C6 C5 . . . . -179.45(16) ?
C2 C1 C6 C5 . . . . 0.5(3) ?
C4 C5 C6 C7 . . . . -179.2(2) ?
C4 C5 C6 C1 . . . . 0.2(3) ?
C1 C6 C7 C8 . . . . 0.9(3) ?
C5 C6 C7 C8 . . . . -179.67(19) ?
C6 C7 C8 C9 . . . . -0.2(3) ?
C7 C8 C9 N1 . . . . -1.6(3) ?
C7 C8 C9 C10 . . . . 176.93(17) ?
N1 C9 C10 N2 . . . . -7.2(2) ?
C8 C9 C10 N2 . . . . 174.23(17) ?
N1 C9 C10 C11 . . . . 170.57(16) ?
C8 C9 C10 C11 . . . . -8.0(3) ?
N2 C10 C11 C12 . . . . 1.3(3) ?
C9 C10 C11 C12 . . . . -176.28(17) ?
C10 C11 C12 C13 . . . . -0.2(3) ?
C11 C12 C13 C18 . . . . -0.8(3) ?
C11 C12 C13 C14 . . . . -179.55(19) ?
C12 C13 C14 C15 . . . . 178.8(2) ?
C18 C13 C14 C15 . . . . 0.0(3) ?
C13 C14 C15 C16 . . . . -0.7(4) ?
C14 C15 C16 C17 . . . . 0.8(4) ?
C15 C16 C17 C18 . . . . -0.3(4) ?
C16 C17 C18 N2 . . . . -179.5(2) ?
C16 C17 C18 C13 . . . . -0.4(3) ?
C12 C13 C18 N2 . . . . 0.7(3) ?
C14 C13 C18 N2 . . . . 179.59(17) ?
C12 C13 C18 C17 . . . . -178.33(19) ?
C14 C13 C18 C17 . . . . 0.5(3) ?
C8 C9 N1 C1 . . . . 2.5(3) ?
C10 C9 N1 C1 . . . . -176.11(14) ?
C8 C9 N1 Fe1 . . . . -167.08(14) ?
C10 C9 N1 Fe1 . . . . 14.32(19) ?
C2 C1 N1 C9 . . . . 178.34(17) ?
C6 C1 N1 C9 . . . . -1.7(2) ?
C2 C1 N1 Fe1 . . . . -13.4(2) ?
C6 C1 N1 Fe1 . . . . 166.54(13) ?
C11 C10 N2 C18 . . . . -1.3(3) ?
C9 C10 N2 C18 . . . . 176.38(15) ?
C11 C10 N2 Fe1 . . . . 178.50(13) ?
C9 C10 N2 Fe1 . . . . -3.78(19) ?
C17 C18 N2 C10 . . . . 179.36(18) ?
C13 C18 N2 C10 . . . . 0.3(3) ?
C17 C18 N2 Fe1 . . . . -0.4(3) ?
C13 C18 N2 Fe1 . . . . -179.52(13) ?
C10 N2 Fe1 N1 . . . . 8.54(12) ?
C18 N2 Fe1 N1 . . . . -171.64(15) ?
C10 N2 Fe1 Cl2 . . . . 123.25(12) ?
C18 N2 Fe1 Cl2 . . . . -56.93(15) ?
C10 N2 Fe1 Cl1 . . . . -95.27(12) ?
C18 N2 Fe1 Cl1 . . . . 84.55(14) ?
C9 N1 Fe1 N2 . . . . -12.47(12) ?
C1 N1 Fe1 N2 . . . . 178.74(14) ?
C9 N1 Fe1 Cl2 . . . . -120.54(11) ?
C1 N1 Fe1 Cl2 . . . . 70.66(14) ?
C9 N1 Fe1 Cl1 . . . . 98.51(12) ?
C1 N1 Fe1 Cl1 . . . . -70.28(14) ?
